data_2235866
loop_
_publ_author_name
'Cai, Mingjian'

_publ_section_title
;
 5-Bromophthalazine hemihydrate
;
_journal_coeditor_code IM2382
_journal_issue 8
_journal_name_full 'Acta Crystallographica Section E'
_journal_page_first o2421
_journal_paper_doi 10.1107/S1600536812030358
_journal_volume 68
_journal_year 2012
_chemical_formula_iupac 'C8 H5 Br N2, 0.5H2 O'
_chemical_formula_moiety 'C8 H5 Br N2, 0.5(H2 O)'
_chemical_formula_sum 'C8 H6 Br N2 O0.5'
_chemical_formula_weight 218.06
_chemical_name_systematic
;
5-Bromophthalazine hemihydrate
;
_space_group_IT_number 43
_symmetry_cell_setting orthorhombic
_symmetry_space_group_name_Hall 'F 2 -2d'
_symmetry_space_group_name_H-M 'F d d 2'
_atom_sites_solution_hydrogens geom
_atom_sites_solution_primary direct
_atom_sites_solution_secondary difmap
_audit_creation_method SHELXL-97
_cell_angle_alpha 90.00
_cell_angle_beta 90.00
_cell_angle_gamma 90.00
_cell_formula_units_Z 16
_cell_length_a 13.5000(18)
_cell_length_b 29.964(5)
_cell_length_c 7.5565(5)
_cell_measurement_reflns_used 2874
_cell_measurement_temperature 113(2)
_cell_measurement_theta_max 28.0
_cell_measurement_theta_min 1.4
_cell_volume 3056.7(7)
_computing_cell_refinement 'CrystalClear (Rigaku/MSC, 2002)'
_computing_data_collection 'CrystalClear (Rigaku/MSC, 2002)'
_computing_data_reduction 'CrystalClear (Rigaku/MSC, 2002)'
_computing_molecular_graphics 'DIAMOND (Crystal Impact, 2009)'
_computing_publication_material 'CrystalStructure (Rigaku/MSC, 2006)'
_computing_structure_refinement 'SHELXL97 (Sheldrick, 2008)'
_computing_structure_solution 'SHELXS97 (Sheldrick, 2008)'
_diffrn_ambient_temperature 113(2)
_diffrn_detector_area_resol_mean 14.22
_diffrn_measured_fraction_theta_full 1.000
_diffrn_measured_fraction_theta_max 1.000
_diffrn_measurement_device_type 'Rigaku Saturn724 CCD'
_diffrn_measurement_method '\w and \f scans'
_diffrn_radiation_monochromator multilayer
_diffrn_radiation_source 'rotating anode'
_diffrn_radiation_type MoK\a
_diffrn_radiation_wavelength 0.71073
_diffrn_reflns_av_R_equivalents 0.0639
_diffrn_reflns_av_sigmaI/netI 0.0388
_diffrn_reflns_limit_h_max 17
_diffrn_reflns_limit_h_min -17
_diffrn_reflns_limit_k_max 39
_diffrn_reflns_limit_k_min -37
_diffrn_reflns_limit_l_max 9
_diffrn_reflns_limit_l_min -9
_diffrn_reflns_number 7799
_diffrn_reflns_theta_full 27.84
_diffrn_reflns_theta_max 27.84
_diffrn_reflns_theta_min 2.72
_diffrn_standards_decay_% 0
_diffrn_standards_interval_count 0
_diffrn_standards_interval_time 0
_diffrn_standards_number 0
_exptl_absorpt_coefficient_mu 5.314
_exptl_absorpt_correction_T_max 0.4480
_exptl_absorpt_correction_T_min 0.2986
_exptl_absorpt_correction_type multi-scan
_exptl_absorpt_process_details '(CrystalClear; Rigaku/MSC, 2002)'
_exptl_crystal_colour Colorless
_exptl_crystal_density_diffrn 1.895
_exptl_crystal_density_method 'not measured'
_exptl_crystal_description Prism
_exptl_crystal_F_000 1712
_exptl_crystal_size_max 0.30
_exptl_crystal_size_mid 0.22
_exptl_crystal_size_min 0.18
_refine_diff_density_max 0.741
_refine_diff_density_min -0.773
_refine_ls_abs_structure_details 'Flack (1983), <b>839 Friedel pairs</b>'
_refine_ls_abs_structure_Flack -0.002(10)
_refine_ls_extinction_method none
_refine_ls_goodness_of_fit_ref 1.060
_refine_ls_hydrogen_treatment mixed
_refine_ls_matrix_type full
_refine_ls_number_parameters 109
_refine_ls_number_reflns 1819
_refine_ls_number_restraints 2
_refine_ls_restrained_S_all 1.060
_refine_ls_R_factor_all 0.0298
_refine_ls_R_factor_gt 0.0292
_refine_ls_shift/su_max 0.001
_refine_ls_shift/su_mean 0.000
_refine_ls_structure_factor_coef Fsqd
_refine_ls_weighting_details 'calc w=1/[\s^2^(Fo^2^)+(0.0496P)^2^+0.0000P] where P=(Fo^2^+2Fc^2^)/3'
_refine_ls_weighting_scheme calc
_refine_ls_wR_factor_gt 0.0739
_refine_ls_wR_factor_ref 0.0742
_reflns_number_gt 1781
_reflns_number_total 1819
_reflns_threshold_expression I>2sigma(I)
_cod_data_source_file im2382.cif
_cod_data_source_block I
_cod_original_formula_sum 'C8 H6 Br1 N2 O0.5'
_cod_database_code 2235866
_cod_database_fobs_code 2235866

loop_
_symmetry_equiv_pos_as_xyz
'x, y, z'
'-x, -y, z'
'x+1/4, -y+1/4, z+1/4'
'-x+1/4, y+1/4, z+1/4'
'x, y+1/2, z+1/2'
'-x, -y+1/2, z+1/2'
'x+1/4, -y+3/4, z+3/4'
'-x+1/4, y+3/4, z+3/4'
'x+1/2, y, z+1/2'
'-x+1/2, -y, z+1/2'
'x+3/4, -y+1/4, z+3/4'
'-x+3/4, y+1/4, z+3/4'
'x+1/2, y+1/2, z'
'-x+1/2, -y+1/2, z'
'x+3/4, -y+3/4, z+1/4'
'-x+3/4, y+3/4, z+1/4'

loop_
_atom_site_type_symbol
_atom_site_label
_atom_site_fract_x
_atom_site_fract_y
_atom_site_fract_z
_atom_site_U_iso_or_equiv
_atom_site_adp_type
_atom_site_calc_flag
_atom_site_refinement_flags
_atom_site_occupancy
_atom_site_symmetry_multiplicity
Br Br1 0.655288(19) 0.300585(8) 0.53761(6) 0.02108(10) Uani d . 1 1
N N1 0.65121(19) 0.45112(8) 0.5432(5) 0.0234(5) Uani d . 1 1
N N2 0.71705(19) 0.47790(9) 0.6304(4) 0.0256(6) Uani d . 1 1
C C1 0.6599(2) 0.40781(10) 0.5487(6) 0.0204(6) Uani d . 1 1
H H1 0.6127 0.3904 0.4862 0.024 Uiso calc R 1 1
C C2 0.7360(2) 0.38513(10) 0.6426(4) 0.0176(5) Uani d . 1 1
C C3 0.7467(2) 0.33818(10) 0.6536(4) 0.0184(6) Uani d . 1 1
C C4 0.8227(2) 0.32011(10) 0.7484(4) 0.0220(6) Uani d . 1 1
H H4 0.8286 0.2886 0.7578 0.026 Uiso calc R 1 1
C C5 0.8923(2) 0.34786(12) 0.8323(4) 0.0245(7) Uani d . 1 1
H H5 0.9461 0.3348 0.8946 0.029 Uiso calc R 1 1
C C6 0.8843(2) 0.39313(11) 0.8259(4) 0.0228(7) Uani d . 1 1
H H6 0.9313 0.4115 0.8846 0.027 Uiso calc R 1 1
C C7 0.8049(2) 0.41233(10) 0.7306(4) 0.0189(6) Uani d . 1 1
C C8 0.7888(2) 0.45888(11) 0.7189(5) 0.0255(7) Uani d . 1 1
H H8 0.8337 0.4778 0.7801 0.031 Uiso calc R 1 1
O O1 0.5000 0.5000 0.3550(5) 0.0295(8) Uani d SD 1 2
H H1A 0.543(2) 0.4874(15) 0.413(5) 0.045(14) Uiso d D 1 1

loop_
_atom_site_aniso_label
_atom_site_aniso_U_11
_atom_site_aniso_U_22
_atom_site_aniso_U_33
_atom_site_aniso_U_12
_atom_site_aniso_U_13
_atom_site_aniso_U_23
Br1 0.02422(15) 0.01764(14) 0.02139(15) -0.00117(9) -0.00086(12) -0.00143(13)
N1 0.0232(12) 0.0237(12) 0.0231(13) 0.0039(8) 0.0011(11) 0.0018(14)
N2 0.0291(14) 0.0195(12) 0.0281(15) 0.0028(10) 0.0021(12) -0.0008(12)
C1 0.0179(12) 0.0221(13) 0.0211(15) 0.0007(10) 0.0008(12) -0.0016(16)
C2 0.0202(14) 0.0169(13) 0.0157(14) 0.0005(11) 0.0021(11) -0.0001(12)
C3 0.0226(13) 0.0184(14) 0.0141(12) -0.0010(10) 0.0015(11) -0.0028(11)
C4 0.0273(14) 0.0201(14) 0.0185(15) 0.0043(12) 0.0017(12) 0.0000(12)
C5 0.0232(15) 0.0290(16) 0.0214(17) 0.0063(13) 0.0003(11) 0.0005(12)
C6 0.0212(14) 0.0255(14) 0.0215(18) -0.0005(12) -0.0004(11) -0.0018(12)
C7 0.0193(13) 0.0220(14) 0.0154(13) 0.0011(11) 0.0036(10) -0.0018(11)
C8 0.0265(16) 0.0216(14) 0.0284(16) -0.0023(11) 0.0020(13) -0.0067(13)
O1 0.0263(18) 0.0323(18) 0.0298(18) 0.0044(14) 0.000 0.000

loop_
_atom_type_symbol
_atom_type_description
_atom_type_scat_dispersion_real
_atom_type_scat_dispersion_imag
_atom_type_scat_source
C C 0.0033 0.0016 'International Tables Vol C Tables 4.2.6.8 and 6.1.1.4'
H H 0.0000 0.0000 'International Tables Vol C Tables 4.2.6.8 and 6.1.1.4'
N N 0.0061 0.0033 'International Tables Vol C Tables 4.2.6.8 and 6.1.1.4'
O O 0.0106 0.0060 'International Tables Vol C Tables 4.2.6.8 and 6.1.1.4'
Br Br -0.2901 2.4595 'International Tables Vol C Tables 4.2.6.8 and 6.1.1.4'

loop_
_geom_angle_atom_site_label_1
_geom_angle_atom_site_label_2
_geom_angle_atom_site_label_3
_geom_angle
C1 N1 N2 120.7(3)
C8 N2 N1 118.2(3)
N1 C1 C2 123.9(3)
N1 C1 H1 118.1
C2 C1 H1 118.1
C7 C2 C3 118.7(3)
C7 C2 C1 115.9(3)
C3 C2 C1 125.3(3)
C4 C3 C2 120.2(3)
C4 C3 Br1 119.9(2)
C2 C3 Br1 119.9(2)
C3 C4 C5 120.3(3)
C3 C4 H4 119.8
C5 C4 H4 119.8
C6 C5 C4 121.3(3)
C6 C5 H5 119.3
C4 C5 H5 119.3
C5 C6 C7 118.9(3)
C5 C6 H6 120.5
C7 C6 H6 120.5
C2 C7 C6 120.5(3)
C2 C7 C8 116.2(3)
C6 C7 C8 123.3(3)
N2 C8 C7 125.1(3)
N2 C8 H8 117.4
C7 C8 H8 117.4

loop_
_geom_bond_atom_site_label_1
_geom_bond_atom_site_label_2
_geom_bond_distance
Br1 C3 1.887(3)
N1 C1 1.304(4)
N1 N2 1.367(4)
N2 C8 1.308(4)
C1 C2 1.421(4)
C1 H1 0.9500
C2 C7 1.405(4)
C2 C3 1.417(4)
C3 C4 1.363(4)
C4 C5 1.406(5)
C4 H4 0.9500
C5 C6 1.362(5)
C5 H5 0.9500
C6 C7 1.413(4)
C6 H6 0.9500
C7 C8 1.414(4)
C8 H8 0.9500
O1 H1A 0.82(2)

loop_
_geom_hbond_atom_site_label_D
_geom_hbond_atom_site_label_H
_geom_hbond_atom_site_label_A
_geom_hbond_distance_DH
_geom_hbond_distance_HA
_geom_hbond_distance_DA
_geom_hbond_angle_DHA
O1 H1A N1 0.82(2) 2.07(3) 2.887(3) 175(5)

loop_
_geom_torsion_atom_site_label_1
_geom_torsion_atom_site_label_2
_geom_torsion_atom_site_label_3
_geom_torsion_atom_site_label_4
_geom_torsion
C1 N1 N2 C8 0.1(5)
N2 N1 C1 C2 0.0(6)
N1 C1 C2 C7 -0.9(5)
N1 C1 C2 C3 178.9(4)
C7 C2 C3 C4 0.1(4)
C1 C2 C3 C4 -179.8(3)
C7 C2 C3 Br1 179.8(2)
C1 C2 C3 Br1 0.0(4)
C2 C3 C4 C5 -1.6(5)
Br1 C3 C4 C5 178.7(2)
C3 C4 C5 C6 2.0(5)
C4 C5 C6 C7 -1.0(5)
C3 C2 C7 C6 1.0(4)
C1 C2 C7 C6 -179.1(3)
C3 C2 C7 C8 -178.3(3)
C1 C2 C7 C8 1.6(4)
C5 C6 C7 C2 -0.6(4)
C5 C6 C7 C8 178.7(3)
N1 N2 C8 C7 0.7(5)
C2 C7 C8 N2 -1.6(5)
C6 C7 C8 N2 179.1(3)

loop_
_cod_related_entry_id
_cod_related_entry_database
_cod_related_entry_code
1 ChemSpider 30657973
